data_4105732
loop_
_publ_author_name
'Bao-Hua Xu'
'Gerald Kehr'
'Roland Fr\"ohlich'
'Stefan Grimme'
'Gerhard Erker'

_publ_section_title
;
 Reaction of Aminodihydropentalenes with HB(C6F5)2: The Crucial Role of
 Dihydrogen Elimination
;
_journal_name_full 'Journal of the American Chemical Society'
_journal_page_first 3480
_journal_page_last 3491
_journal_paper_doi 10.1021/ja1092369
_journal_volume 133
_journal_year 2011
_chemical_formula_sum 'C34.5 H32 B F10 N'
_chemical_formula_weight 661.42
_chemical_name_systematic
; 
 ? 
;
_space_group_IT_number 15
_symmetry_cell_setting monoclinic
_symmetry_space_group_name_Hall '-C 2yc'
_symmetry_space_group_name_H-M 'C 1 2/c 1'
_atom_sites_solution_hydrogens geom
_atom_sites_solution_primary direct
_atom_sites_solution_secondary difmap
_audit_creation_method SHELXL-97
_cell_angle_alpha 90.00
_cell_angle_beta 103.496(4)
_cell_angle_gamma 90.00
_cell_formula_units_Z 8
_cell_length_a 16.5180(8)
_cell_length_b 15.2872(6)
_cell_length_c 25.8720(11)
_cell_measurement_reflns_used 5212
_cell_measurement_temperature 223(2)
_cell_measurement_theta_max 68.25
_cell_measurement_theta_min 0.88
_cell_volume 6352.6(5)
_computing_cell_refinement 'Collect (Nonius B.V., 1998)'
_computing_data_collection 'Collect (Nonius B.V., 1998)'
_computing_data_reduction 'Denzo-SMN (Otwinowski & Minor, 1997)'
_computing_molecular_graphics 'XP (BrukerAXS, 2000)'
_computing_publication_material 'SHELXL-97 (Sheldrick, 1997)'
_computing_structure_refinement 'SHELXL-97 (Sheldrick, 1997)'
_computing_structure_solution 'SHELXS-97 (Sheldrick, 1990)'
_diffrn_ambient_temperature 223(2)
_diffrn_measured_fraction_theta_full 0.955
_diffrn_measured_fraction_theta_max 0.955
_diffrn_measurement_device_type 'Nonius KappaCCD APEXII'
_diffrn_measurement_method '\w and \f scans'
_diffrn_radiation_monochromator graphite
_diffrn_radiation_source 'fine-focus sealed tube'
_diffrn_radiation_type CuK\a
_diffrn_radiation_wavelength 1.54178
_diffrn_reflns_av_R_equivalents 0.052
_diffrn_reflns_av_sigmaI/netI 0.0296
_diffrn_reflns_limit_h_max 19
_diffrn_reflns_limit_h_min -18
_diffrn_reflns_limit_k_max 18
_diffrn_reflns_limit_k_min -17
_diffrn_reflns_limit_l_max 29
_diffrn_reflns_limit_l_min -30
_diffrn_reflns_number 24171
_diffrn_reflns_theta_full 67.16
_diffrn_reflns_theta_max 67.16
_diffrn_reflns_theta_min 4.09
_exptl_absorpt_coefficient_mu 1.047
_exptl_absorpt_correction_T_max 0.9303
_exptl_absorpt_correction_T_min 0.7441
_exptl_absorpt_correction_type multi-scan
_exptl_absorpt_process_details 'Denzo (Otwinowski, Borek, Majewski & Minor, 2003)'
_exptl_crystal_colour colourless
_exptl_crystal_density_diffrn 1.383
_exptl_crystal_description plate
_exptl_crystal_F_000 2728
_exptl_crystal_size_max 0.30
_exptl_crystal_size_mid 0.20
_exptl_crystal_size_min 0.07
_refine_diff_density_max 0.277
_refine_diff_density_min -0.368
_refine_diff_density_rms 0.043
_refine_ls_extinction_method none
_refine_ls_goodness_of_fit_ref 1.017
_refine_ls_hydrogen_treatment constr
_refine_ls_matrix_type full
_refine_ls_number_parameters 448
_refine_ls_number_reflns 5442
_refine_ls_number_restraints 61
_refine_ls_restrained_S_all 1.054
_refine_ls_R_factor_all 0.0696
_refine_ls_R_factor_gt 0.0516
_refine_ls_shift/su_max 0.000
_refine_ls_shift/su_mean 0.000
_refine_ls_structure_factor_coef Fsqd
_refine_ls_weighting_details 'calc w=1/[\s^2^(Fo^2^)+(0.0663P)^2^+6.4851P] where P=(Fo^2^+2Fc^2^)/3'
_refine_ls_weighting_scheme calc
_refine_ls_wR_factor_gt 0.1259
_refine_ls_wR_factor_ref 0.1400
_reflns_number_gt 4167
_reflns_number_total 5442
_reflns_threshold_expression >2sigma(I)
_cod_data_source_file ja1092369_si_007.cif
_cod_data_source_block erk5565
_cod_original_formula_sum 'C34.50 H32 B F10 N'
_cod_database_code 4105732

loop_
_symmetry_equiv_pos_as_xyz
'x, y, z'
'-x, y, -z+1/2'
'x+1/2, y+1/2, z'
'-x+1/2, y+1/2, -z+1/2'
'-x, -y, -z'
'x, -y, z-1/2'
'-x+1/2, -y+1/2, -z'
'x+1/2, -y+1/2, z-1/2'

loop_
_atom_site_label
_atom_site_type_symbol
_atom_site_fract_x
_atom_site_fract_y
_atom_site_fract_z
_atom_site_U_iso_or_equiv
_atom_site_adp_type
_atom_site_occupancy
_atom_site_symmetry_multiplicity
_atom_site_calc_flag
_atom_site_refinement_flags
_atom_site_disorder_assembly
_atom_site_disorder_group
N1 N -0.19157(12) 0.36043(14) -0.05603(8) 0.0505(5) Uani 1 1 d . . .
B1 B 0.03957(16) 0.28579(17) 0.04106(10) 0.0409(6) Uani 1 1 d . . .
C1 C -0.05695(17) 0.3222(2) -0.14868(10) 0.0584(7) Uani 1 1 d . . .
C2 C -0.14197(17) 0.3153(2) -0.13398(11) 0.0622(7) Uani 1 1 d . . .
H2A H -0.1831 0.3526 -0.1573 0.075 Uiso 1 1 calc R . .
H2B H -0.1621 0.2548 -0.1376 0.075 Uiso 1 1 calc R . .
C3 C -0.12812(15) 0.34506(16) -0.07709(10) 0.0460(6) Uani 1 1 d . . .
C4 C -0.04092(14) 0.35487(15) -0.05540(9) 0.0420(5) Uani 1 1 d . . .
C5 C 0.02296(14) 0.37124(15) -0.00471(9) 0.0417(5) Uani 1 1 d . . .
H5 H 0.0116 0.4267 0.0121 0.050 Uiso 1 1 calc R . .
C6 C 0.09930(15) 0.37814(15) -0.02511(10) 0.0467(6) Uani 1 1 d . . .
H6 H 0.1516 0.3945 -0.0041 0.056 Uiso 1 1 calc R . .
C7 C 0.08528(15) 0.35830(17) -0.07726(10) 0.0514(6) Uani 1 1 d . . .
H7 H 0.1257 0.3547 -0.0974 0.062 Uiso 1 1 calc R . .
C8 C -0.00137(15) 0.34381(16) -0.09613(9) 0.0480(6) Uani 1 1 d . . .
C9 C -0.0315(2) 0.2359(3) -0.17048(14) 0.0880(11) Uani 1 1 d . . .
H9A H 0.0222 0.2430 -0.1792 0.132 Uiso 1 1 calc R . .
H9B H -0.0728 0.2195 -0.2022 0.132 Uiso 1 1 calc R . .
H9C H -0.0277 0.1904 -0.1439 0.132 Uiso 1 1 calc R . .
C10 C -0.0571(2) 0.3971(3) -0.18823(12) 0.0878(11) Uani 1 1 d . . .
H10A H -0.0757 0.4505 -0.1744 0.132 Uiso 1 1 calc R . .
H10B H -0.0944 0.3827 -0.2220 0.132 Uiso 1 1 calc R . .
H10C H -0.0012 0.4054 -0.1933 0.132 Uiso 1 1 calc R . .
C11 C -0.27771(16) 0.3435(2) -0.08561(13) 0.0700(8) Uani 1 1 d . . .
H11A H -0.2953 0.3892 -0.1119 0.105 Uiso 1 1 calc R . .
H11B H -0.3141 0.3429 -0.0611 0.105 Uiso 1 1 calc R . .
H11C H -0.2804 0.2873 -0.1033 0.105 Uiso 1 1 calc R . .
C12 C -0.18366(17) 0.40028(19) -0.00399(11) 0.0586(7) Uani 1 1 d . . .
H12A H -0.1260 0.4163 0.0106 0.088 Uiso 1 1 calc R . .
H12B H -0.2014 0.3589 0.0196 0.088 Uiso 1 1 calc R . .
H12C H -0.2183 0.4522 -0.0075 0.088 Uiso 1 1 calc R . .
C13 C -0.02857(15) 0.28477(16) 0.07830(9) 0.0458(6) Uani 1 1 d . . .
H13A H -0.0846 0.2837 0.0550 0.055 Uiso 1 1 calc R . .
H13B H -0.0213 0.2305 0.0990 0.055 Uiso 1 1 calc R . .
C14 C -0.02307(16) 0.36247(19) 0.11690(11) 0.0562(7) Uani 1 1 d . . .
H14A H 0.0312 0.3607 0.1423 0.067 Uiso 1 1 calc R . .
H14B H -0.0256 0.4169 0.0966 0.067 Uiso 1 1 calc R . .
C15 C -0.09052(16) 0.36465(18) 0.14771(10) 0.0534(6) Uani 1 1 d . . .
C16 C -0.1545(2) 0.4248(2) 0.13618(12) 0.0685(8) Uani 1 1 d . . .
H16 H -0.1564 0.4647 0.1083 0.082 Uiso 1 1 calc R . .
C17 C -0.2159(2) 0.4282(3) 0.16447(13) 0.0800(9) Uani 1 1 d . . .
H17 H -0.2590 0.4697 0.1556 0.096 Uiso 1 1 calc R . .
C18 C -0.2138(2) 0.3715(3) 0.20504(14) 0.0876(11) Uani 1 1 d . . .
H18 H -0.2546 0.3743 0.2249 0.105 Uiso 1 1 calc R . .
C19 C -0.1519(3) 0.3098(3) 0.21702(15) 0.1033(13) Uani 1 1 d . . .
H19 H -0.1509 0.2698 0.2448 0.124 Uiso 1 1 calc R . .
C20 C -0.0904(2) 0.3062(3) 0.18832(13) 0.0833(10) Uani 1 1 d . . .
H20 H -0.0484 0.2635 0.1967 0.100 Uiso 1 1 calc R . .
C21 C 0.12999(14) 0.29759(15) 0.08503(9) 0.0418(5) Uani 1 1 d . . .
C22 C 0.16708(15) 0.37683(16) 0.10306(9) 0.0462(6) Uani 1 1 d . . .
F22 F 0.13272(9) 0.45364(9) 0.08227(6) 0.0571(4) Uani 1 1 d . . .
C23 C 0.23831(16) 0.38624(18) 0.14284(10) 0.0534(6) Uani 1 1 d . . .
F23 F 0.26891(11) 0.46668(11) 0.15746(7) 0.0741(5) Uani 1 1 d . . .
C24 C 0.27737(16) 0.3137(2) 0.16741(10) 0.0571(7) Uani 1 1 d . . .
F24 F 0.34755(10) 0.32103(14) 0.20619(7) 0.0814(5) Uani 1 1 d . . .
C25 C 0.24354(17) 0.23355(19) 0.15251(10) 0.0573(7) Uani 1 1 d . . .
F25 F 0.28218(12) 0.16110(12) 0.17640(7) 0.0836(5) Uani 1 1 d . . .
C26 C 0.17169(16) 0.22711(16) 0.11313(10) 0.0496(6) Uani 1 1 d . . .
F26 F 0.14192(10) 0.14508(10) 0.10222(6) 0.0663(4) Uani 1 1 d . . .
C31 C 0.03763(14) 0.19691(14) 0.00455(9) 0.0406(5) Uani 1 1 d . . .
C32 C -0.03410(14) 0.14996(15) -0.01735(9) 0.0426(5) Uani 1 1 d . . .
F32 F -0.10906(8) 0.17629(9) -0.00916(6) 0.0554(4) Uani 1 1 d . . .
C33 C -0.03785(15) 0.07656(16) -0.04854(10) 0.0487(6) Uani 1 1 d . . .
F33 F -0.11095(10) 0.03514(10) -0.06700(7) 0.0689(4) Uani 1 1 d . . .
C34 C 0.03308(17) 0.04529(16) -0.06062(10) 0.0514(6) Uani 1 1 d . . .
F34 F 0.03208(11) -0.02739(10) -0.09012(7) 0.0736(5) Uani 1 1 d . . .
C35 C 0.10604(16) 0.08976(16) -0.04165(10) 0.0492(6) Uani 1 1 d . . .
F35 F 0.17703(10) 0.06066(10) -0.05305(7) 0.0679(4) Uani 1 1 d . . .
C36 C 0.10672(15) 0.16328(15) -0.01046(9) 0.0443(5) Uani 1 1 d . . .
F36 F 0.18232(8) 0.20099(10) 0.00620(6) 0.0573(4) Uani 1 1 d . . .
C41 C -0.6303(8) 0.5883(8) 0.2655(6) 0.155(5) Uani 0.50 1 d PDU A -1
H41A H -0.6076 0.6368 0.2885 0.233 Uiso 0.50 1 calc PR A -1
H41B H -0.6862 0.5757 0.2691 0.233 Uiso 0.50 1 calc PR A -1
H41C H -0.6319 0.6037 0.2289 0.233 Uiso 0.50 1 calc PR A -1
C42 C -0.5773(8) 0.5104(8) 0.2806(7) 0.155(4) Uani 0.50 1 d PDU A -1
H42A H -0.5778 0.4952 0.3173 0.186 Uiso 0.50 1 calc PR A -1
H42B H -0.6029 0.4616 0.2580 0.186 Uiso 0.50 1 calc PR A -1
C43 C -0.4912(7) 0.5171(8) 0.2770(5) 0.151(4) Uani 0.50 1 d PDU A -1
H43A H -0.4601 0.5385 0.3117 0.181 Uiso 0.50 1 calc PR A -1
H43B H -0.4722 0.4570 0.2738 0.181 Uiso 0.50 1 calc PR A -1
C44 C -0.4625(9) 0.5669(9) 0.2382(6) 0.181(4) Uani 0.50 1 d PDU A -1
H44A H -0.4498 0.6258 0.2527 0.218 Uiso 0.50 1 calc PR A -1
H44B H -0.5094 0.5726 0.2071 0.218 Uiso 0.50 1 calc PR A -1
C45 C -0.3900(9) 0.5371(11) 0.2187(7) 0.141(4) Uani 0.50 1 d PDU A -1
H45A H -0.3394 0.5607 0.2413 0.211 Uiso 0.50 1 calc PR A -1
H45B H -0.3952 0.5574 0.1825 0.211 Uiso 0.50 1 calc PR A -1
H45C H -0.3876 0.4737 0.2195 0.211 Uiso 0.50 1 calc PR A -1

loop_
_atom_site_aniso_label
_atom_site_aniso_U_11
_atom_site_aniso_U_22
_atom_site_aniso_U_33
_atom_site_aniso_U_23
_atom_site_aniso_U_13
_atom_site_aniso_U_12
N1 0.0422(11) 0.0506(12) 0.0592(13) 0.0057(10) 0.0129(10) -0.0008(9)
B1 0.0420(14) 0.0386(14) 0.0437(14) -0.0004(11) 0.0133(11) -0.0041(11)
C1 0.0573(16) 0.0738(18) 0.0445(14) -0.0025(13) 0.0125(12) -0.0021(14)
C2 0.0542(16) 0.0765(19) 0.0531(15) -0.0045(14) 0.0064(12) -0.0052(14)
C3 0.0437(13) 0.0426(13) 0.0529(14) 0.0050(11) 0.0137(11) -0.0002(10)
C4 0.0431(13) 0.0397(12) 0.0443(12) 0.0038(10) 0.0127(10) 0.0004(10)
C5 0.0424(13) 0.0390(12) 0.0455(12) 0.0005(10) 0.0141(10) -0.0022(10)
C6 0.0444(13) 0.0438(13) 0.0533(14) 0.0020(11) 0.0140(11) -0.0079(10)
C7 0.0473(14) 0.0593(16) 0.0526(14) 0.0035(12) 0.0215(11) -0.0030(12)
C8 0.0511(14) 0.0503(14) 0.0455(13) 0.0023(11) 0.0169(11) -0.0001(11)
C9 0.085(2) 0.106(3) 0.069(2) -0.033(2) 0.0110(17) 0.008(2)
C10 0.091(2) 0.117(3) 0.0521(17) 0.0212(18) 0.0109(16) -0.010(2)
C11 0.0431(15) 0.084(2) 0.083(2) 0.0049(17) 0.0136(14) -0.0076(14)
C12 0.0523(15) 0.0632(17) 0.0644(16) 0.0026(13) 0.0219(13) 0.0101(13)
C13 0.0467(13) 0.0464(13) 0.0460(13) -0.0005(10) 0.0144(10) -0.0035(11)
C14 0.0548(15) 0.0628(17) 0.0566(15) -0.0111(13) 0.0245(12) -0.0085(13)
C15 0.0549(15) 0.0632(16) 0.0447(13) -0.0073(12) 0.0170(11) -0.0053(13)
C16 0.082(2) 0.0685(19) 0.0623(17) 0.0030(15) 0.0316(15) 0.0137(16)
C17 0.076(2) 0.100(3) 0.071(2) -0.0053(19) 0.0315(17) 0.0200(19)
C18 0.078(2) 0.119(3) 0.079(2) -0.006(2) 0.0461(19) 0.003(2)
C19 0.123(3) 0.130(3) 0.073(2) 0.031(2) 0.055(2) 0.014(3)
C20 0.085(2) 0.111(3) 0.0619(18) 0.0215(18) 0.0332(17) 0.029(2)
C21 0.0420(13) 0.0429(13) 0.0430(12) 0.0004(10) 0.0152(10) -0.0029(10)
C22 0.0497(14) 0.0469(14) 0.0443(13) -0.0016(11) 0.0153(11) -0.0016(11)
F22 0.0674(9) 0.0417(8) 0.0594(9) -0.0031(6) 0.0091(7) -0.0064(7)
C23 0.0519(15) 0.0609(17) 0.0486(14) -0.0112(12) 0.0141(12) -0.0142(13)
F23 0.0760(11) 0.0742(11) 0.0679(10) -0.0195(9) 0.0080(8) -0.0264(9)
C24 0.0430(14) 0.084(2) 0.0425(13) -0.0075(13) 0.0057(11) -0.0016(14)
F24 0.0552(9) 0.1188(15) 0.0607(10) -0.0115(10) -0.0061(8) 0.0008(9)
C25 0.0548(16) 0.0650(18) 0.0507(14) 0.0076(13) 0.0097(12) 0.0112(14)
F25 0.0845(12) 0.0824(12) 0.0725(11) 0.0146(9) -0.0049(9) 0.0227(10)
C26 0.0547(15) 0.0459(14) 0.0486(14) 0.0009(11) 0.0131(12) -0.0034(12)
F26 0.0801(11) 0.0451(8) 0.0664(10) 0.0085(7) 0.0024(8) -0.0012(8)
C31 0.0424(13) 0.0388(12) 0.0421(12) 0.0045(9) 0.0128(10) -0.0019(10)
C32 0.0413(13) 0.0410(13) 0.0478(13) 0.0021(10) 0.0155(10) 0.0013(10)
F32 0.0429(8) 0.0563(9) 0.0683(9) -0.0090(7) 0.0156(7) -0.0063(6)
C33 0.0529(15) 0.0411(13) 0.0490(13) 0.0000(11) 0.0060(11) -0.0068(11)
F33 0.0654(10) 0.0582(9) 0.0772(11) -0.0159(8) 0.0045(8) -0.0172(8)
C34 0.0712(18) 0.0382(13) 0.0452(13) -0.0023(10) 0.0141(12) 0.0041(12)
F34 0.0962(12) 0.0522(9) 0.0717(10) -0.0201(8) 0.0181(9) 0.0025(8)
C35 0.0541(15) 0.0461(14) 0.0506(14) 0.0015(11) 0.0189(11) 0.0082(12)
F35 0.0671(10) 0.0661(10) 0.0775(10) -0.0082(8) 0.0314(8) 0.0162(8)
C36 0.0440(13) 0.0415(13) 0.0488(13) 0.0009(10) 0.0133(10) -0.0039(10)
F36 0.0430(8) 0.0613(9) 0.0712(9) -0.0088(7) 0.0208(7) -0.0049(6)
C41 0.180(8) 0.136(8) 0.158(8) -0.002(7) 0.056(7) 0.013(7)
C42 0.168(7) 0.136(7) 0.149(7) -0.002(6) 0.013(6) 0.004(6)
C43 0.164(7) 0.145(6) 0.142(6) 0.021(5) 0.034(6) 0.028(6)
C44 0.187(7) 0.174(7) 0.191(7) -0.004(6) 0.060(6) 0.023(6)
C45 0.146(8) 0.161(9) 0.131(7) 0.014(7) 0.065(6) 0.014(7)

loop_
_atom_type_symbol
_atom_type_description
_atom_type_scat_dispersion_real
_atom_type_scat_dispersion_imag
_atom_type_scat_source
C C 0.0181 0.0091 'International Tables Vol C Tables 4.2.6.8 and 6.1.1.4'
H H 0.0000 0.0000 'International Tables Vol C Tables 4.2.6.8 and 6.1.1.4'
B B 0.0090 0.0039 'International Tables Vol C Tables 4.2.6.8 and 6.1.1.4'
N N 0.0311 0.0180 'International Tables Vol C Tables 4.2.6.8 and 6.1.1.4'
F F 0.0727 0.0534 'International Tables Vol C Tables 4.2.6.8 and 6.1.1.4'

loop_
_geom_angle_atom_site_label_1
_geom_angle_atom_site_label_2
_geom_angle_atom_site_label_3
_geom_angle
C3 N1 C12 123.5(2)
C3 N1 C11 121.5(2)
C12 N1 C11 114.9(2)
C13 B1 C31 113.78(18)
C13 B1 C21 103.22(18)
C31 B1 C21 112.04(19)
C13 B1 C5 112.64(19)
C31 B1 C5 104.43(18)
C21 B1 C5 110.96(17)
C8 C1 C9 111.3(2)
C8 C1 C10 110.3(2)
C9 C1 C10 110.8(3)
C8 C1 C2 101.1(2)
C9 C1 C2 112.1(3)
C10 C1 C2 110.8(3)
C3 C2 C1 106.3(2)
C3 C2 H2A 110.5
C1 C2 H2A 110.5
C3 C2 H2B 110.5
C1 C2 H2B 110.5
H2A C2 H2B 108.7
N1 C3 C4 130.5(2)
N1 C3 C2 120.4(2)
C4 C3 C2 109.0(2)
C8 C4 C3 107.6(2)
C8 C4 C5 109.1(2)
C3 C4 C5 143.2(2)
C6 C5 C4 100.61(18)
C6 C5 B1 106.49(18)
C4 C5 B1 115.88(18)
C6 C5 H5 111.1
C4 C5 H5 111.1
B1 C5 H5 111.1
C7 C6 C5 112.3(2)
C7 C6 H6 123.9
C5 C6 H6 123.9
C6 C7 C8 107.7(2)
C6 C7 H7 126.2
C8 C7 H7 126.2
C4 C8 C7 109.8(2)
C4 C8 C1 115.2(2)
C7 C8 C1 135.0(2)
C1 C9 H9A 109.5
C1 C9 H9B 109.5
H9A C9 H9B 109.5
C1 C9 H9C 109.5
H9A C9 H9C 109.5
H9B C9 H9C 109.5
C1 C10 H10A 109.5
C1 C10 H10B 109.5
H10A C10 H10B 109.5
C1 C10 H10C 109.5
H10A C10 H10C 109.5
H10B C10 H10C 109.5
N1 C11 H11A 109.5
N1 C11 H11B 109.5
H11A C11 H11B 109.5
N1 C11 H11C 109.5
H11A C11 H11C 109.5
H11B C11 H11C 109.5
N1 C12 H12A 109.5
N1 C12 H12B 109.5
H12A C12 H12B 109.5
N1 C12 H12C 109.5
H12A C12 H12C 109.5
H12B C12 H12C 109.5
C14 C13 B1 115.33(19)
C14 C13 H13A 108.4
B1 C13 H13A 108.4
C14 C13 H13B 108.4
B1 C13 H13B 108.4
H13A C13 H13B 107.5
C15 C14 C13 114.8(2)
C15 C14 H14A 108.6
C13 C14 H14A 108.6
C15 C14 H14B 108.6
C13 C14 H14B 108.6
H14A C14 H14B 107.6
C20 C15 C16 117.5(3)
C20 C15 C14 121.1(3)
C16 C15 C14 121.4(3)
C15 C16 C17 122.0(3)
C15 C16 H16 119.0
C17 C16 H16 119.0
C18 C17 C16 119.7(3)
C18 C17 H17 120.2
C16 C17 H17 120.2
C17 C18 C19 119.9(3)
C17 C18 H18 120.1
C19 C18 H18 120.1
C18 C19 C20 120.3(3)
C18 C19 H19 119.8
C20 C19 H19 119.8
C15 C20 C19 120.6(3)
C15 C20 H20 119.7
C19 C20 H20 119.7
C22 C21 C26 112.0(2)
C22 C21 B1 125.5(2)
C26 C21 B1 122.0(2)
F22 C22 C23 114.2(2)
F22 C22 C21 120.7(2)
C23 C22 C21 125.1(2)
F23 C23 C24 120.3(2)
F23 C23 C22 120.2(2)
C24 C23 C22 119.5(2)
F24 C24 C23 120.7(3)
F24 C24 C25 120.6(3)
C23 C24 C25 118.7(2)
F25 C25 C24 119.2(2)
F25 C25 C26 120.9(3)
C24 C25 C26 120.0(2)
F26 C26 C25 115.5(2)
F26 C26 C21 119.9(2)
C25 C26 C21 124.7(2)
C36 C31 C32 111.9(2)
C36 C31 B1 123.9(2)
C32 C31 B1 124.0(2)
F32 C32 C33 114.4(2)
F32 C32 C31 120.2(2)
C33 C32 C31 125.4(2)
F33 C33 C34 119.9(2)
F33 C33 C32 120.3(2)
C34 C33 C32 119.7(2)
F34 C34 C33 121.4(2)
F34 C34 C35 120.4(2)
C33 C34 C35 118.3(2)
F35 C35 C34 119.6(2)
F35 C35 C36 120.4(2)
C34 C35 C36 119.9(2)
F36 C36 C35 114.5(2)
F36 C36 C31 120.8(2)
C35 C36 C31 124.7(2)
C43 C42 C41 117.1(10)
C43 C42 H42A 108.0
C41 C42 H42A 108.0
C43 C42 H42B 108.0
C41 C42 H42B 108.0
H42A C42 H42B 107.3
C44 C43 C42 125.0(11)
C44 C43 H43A 106.1
C42 C43 H43A 106.1
C44 C43 H43B 106.1
C42 C43 H43B 106.1
H43A C43 H43B 106.3
C43 C44 C45 120.3(11)
C43 C44 H44A 107.2
C45 C44 H44A 107.2
C43 C44 H44B 107.2
C45 C44 H44B 107.2
H44A C44 H44B 106.9

loop_
_geom_bond_atom_site_label_1
_geom_bond_atom_site_label_2
_geom_bond_distance
N1 C3 1.310(3)
N1 C12 1.456(3)
N1 C11 1.473(3)
B1 C13 1.644(3)
B1 C31 1.651(3)
B1 C21 1.663(3)
B1 C5 1.741(3)
C1 C8 1.489(4)
C1 C9 1.532(4)
C1 C10 1.535(4)
C1 C2 1.542(4)
C2 C3 1.507(4)
C2 H2A 0.9800
C2 H2B 0.9800
C3 C4 1.426(3)
C4 C8 1.374(3)
C4 C5 1.500(3)
C5 C6 1.480(3)
C5 H5 0.9900
C6 C7 1.349(3)
C6 H6 0.9400
C7 C8 1.418(4)
C7 H7 0.9400
C9 H9A 0.9700
C9 H9B 0.9700
C9 H9C 0.9700
C10 H10A 0.9700
C10 H10B 0.9700
C10 H10C 0.9700
C11 H11A 0.9700
C11 H11B 0.9700
C11 H11C 0.9700
C12 H12A 0.9700
C12 H12B 0.9700
C12 H12C 0.9700
C13 C14 1.541(3)
C13 H13A 0.9800
C13 H13B 0.9800
C14 C15 1.514(3)
C14 H14A 0.9800
C14 H14B 0.9800
C15 C20 1.379(4)
C15 C16 1.380(4)
C16 C17 1.384(4)
C16 H16 0.9400
C17 C18 1.356(5)
C17 H17 0.9400
C18 C19 1.372(5)
C18 H18 0.9400
C19 C20 1.392(5)
C19 H19 0.9400
C20 H20 0.9400
C21 C22 1.388(3)
C21 C26 1.389(3)
C22 F22 1.359(3)
C22 C23 1.378(3)
C23 F23 1.350(3)
C23 C24 1.363(4)
C24 F24 1.349(3)
C24 C25 1.364(4)
C25 F25 1.354(3)
C25 C26 1.375(4)
C26 F26 1.352(3)
C31 C36 1.387(3)
C31 C32 1.388(3)
C32 F32 1.365(3)
C32 C33 1.375(3)
C33 F33 1.348(3)
C33 C34 1.367(4)
C34 F34 1.346(3)
C34 C35 1.371(4)
C35 F35 1.350(3)
C35 C36 1.382(3)
C36 F36 1.351(3)
C41 C42 1.476(9)
C41 H41A 0.9700
C41 H41B 0.9700
C41 H41C 0.9700
C42 C43 1.450(9)
C42 H42A 0.9800
C42 H42B 0.9800
C43 C44 1.427(9)
C43 H43A 0.9800
C43 H43B 0.9800
C44 C45 1.476(9)
C44 H44A 0.9800
C44 H44B 0.9800
C45 H45A 0.9700
C45 H45B 0.9700
C45 H45C 0.9700

loop_
_geom_torsion_atom_site_label_1
_geom_torsion_atom_site_label_2
_geom_torsion_atom_site_label_3
_geom_torsion_atom_site_label_4
_geom_torsion
C8 C1 C2 C3 7.3(3)
C9 C1 C2 C3 126.0(3)
C10 C1 C2 C3 -109.7(3)
C12 N1 C3 C4 5.7(4)
C11 N1 C3 C4 -178.5(3)
C12 N1 C3 C2 -171.5(2)
C11 N1 C3 C2 4.3(4)
C1 C2 C3 N1 168.5(2)
C1 C2 C3 C4 -9.2(3)
N1 C3 C4 C8 -170.3(2)
C2 C3 C4 C8 7.2(3)
N1 C3 C4 C5 11.1(5)
C2 C3 C4 C5 -171.4(3)
C8 C4 C5 C6 6.6(2)
C3 C4 C5 C6 -174.8(3)
C8 C4 C5 B1 -107.7(2)
C3 C4 C5 B1 70.8(4)
C13 B1 C5 C6 165.67(19)
C31 B1 C5 C6 -70.4(2)
C21 B1 C5 C6 50.5(2)
C13 B1 C5 C4 -83.4(2)
C31 B1 C5 C4 40.5(2)
C21 B1 C5 C4 161.44(19)
C4 C5 C6 C7 -6.8(3)
B1 C5 C6 C7 114.4(2)
C5 C6 C7 C8 4.6(3)
C3 C4 C8 C7 176.4(2)
C5 C4 C8 C7 -4.5(3)
C3 C4 C8 C1 -2.2(3)
C5 C4 C8 C1 176.9(2)
C6 C7 C8 C4 0.1(3)
C6 C7 C8 C1 178.3(3)
C9 C1 C8 C4 -122.6(3)
C10 C1 C8 C4 113.9(3)
C2 C1 C8 C4 -3.4(3)
C9 C1 C8 C7 59.2(4)
C10 C1 C8 C7 -64.3(4)
C2 C1 C8 C7 178.4(3)
C31 B1 C13 C14 174.4(2)
C21 B1 C13 C14 52.8(3)
C5 B1 C13 C14 -67.0(3)
B1 C13 C14 C15 175.2(2)
C13 C14 C15 C20 72.6(4)
C13 C14 C15 C16 -107.2(3)
C20 C15 C16 C17 1.0(5)
C14 C15 C16 C17 -179.2(3)
C15 C16 C17 C18 0.4(5)
C16 C17 C18 C19 -1.4(6)
C17 C18 C19 C20 1.1(7)
C16 C15 C20 C19 -1.4(5)
C14 C15 C20 C19 178.8(3)
C18 C19 C20 C15 0.4(7)
C13 B1 C21 C22 -89.1(3)
C31 B1 C21 C22 148.1(2)
C5 B1 C21 C22 31.8(3)
C13 B1 C21 C26 82.2(3)
C31 B1 C21 C26 -40.6(3)
C5 B1 C21 C26 -156.9(2)
C26 C21 C22 F22 -176.6(2)
B1 C21 C22 F22 -4.5(3)
C26 C21 C22 C23 2.0(3)
B1 C21 C22 C23 174.1(2)
F22 C22 C23 F23 -1.0(3)
C21 C22 C23 F23 -179.7(2)
F22 C22 C23 C24 178.7(2)
C21 C22 C23 C24 0.0(4)
F23 C23 C24 F24 -0.8(4)
C22 C23 C24 F24 179.5(2)
F23 C23 C24 C25 178.4(2)
C22 C23 C24 C25 -1.3(4)
F24 C24 C25 F25 -1.3(4)
C23 C24 C25 F25 179.5(2)
F24 C24 C25 C26 179.6(2)
C23 C24 C25 C26 0.4(4)
F25 C25 C26 F26 2.6(4)
C24 C25 C26 F26 -178.3(2)
F25 C25 C26 C21 -177.2(2)
C24 C25 C26 C21 1.9(4)
C22 C21 C26 F26 177.3(2)
B1 C21 C26 F26 4.9(3)
C22 C21 C26 C25 -2.9(4)
B1 C21 C26 C25 -175.3(2)
C13 B1 C31 C36 -149.8(2)
C21 B1 C31 C36 -33.2(3)
C5 B1 C31 C36 87.0(3)
C13 B1 C31 C32 34.2(3)
C21 B1 C31 C32 150.8(2)
C5 B1 C31 C32 -89.1(2)
C36 C31 C32 F32 -176.6(2)
B1 C31 C32 F32 -0.2(3)
C36 C31 C32 C33 2.5(3)
B1 C31 C32 C33 179.0(2)
F32 C32 C33 F33 -2.0(3)
C31 C32 C33 F33 178.9(2)
F32 C32 C33 C34 178.3(2)
C31 C32 C33 C34 -0.8(4)
F33 C33 C34 F34 -1.1(4)
C32 C33 C34 F34 178.6(2)
F33 C33 C34 C35 179.2(2)
C32 C33 C34 C35 -1.1(4)
F34 C34 C35 F35 0.5(4)
C33 C34 C35 F35 -179.8(2)
F34 C34 C35 C36 -178.6(2)
C33 C34 C35 C36 1.1(4)
F35 C35 C36 F36 0.3(3)
C34 C35 C36 F36 179.5(2)
F35 C35 C36 C31 -178.3(2)
C34 C35 C36 C31 0.9(4)
C32 C31 C36 F36 179.0(2)
B1 C31 C36 F36 2.5(3)
C32 C31 C36 C35 -2.5(3)
B1 C31 C36 C35 -179.0(2)
C41 C42 C43 C44 -34(2)
C42 C43 C44 C45 -147.6(19)
